data_7201216
loop_
_publ_author_name
'Trewin, Abbie'
'Cooper, Andrew I.'

_publ_section_title
;
 Predicting microporous crystalline polyimides
;
_journal_issue 9
_journal_name_full CrystEngComm
_journal_page_first 1819
_journal_paper_doi 10.1039/b906280g
_journal_volume 11
_journal_year 2009
_space_group_IT_number 1
_symmetry_cell_setting triclinic
_symmetry_Int_Tables_number 1
_symmetry_space_group_name_Hall 'P 1'
_symmetry_space_group_name_H-M 'P 1'
_audit_creation_date 2009-05-01
_audit_creation_method 'Materials Studio'
_cell_angle_alpha 92.4617
_cell_angle_beta 87.5382
_cell_angle_gamma 59.8938
_cell_length_a 21.2501
_cell_length_b 21.2501
_cell_length_c 3.9440
_cell_volume 1535.006
_cod_data_source_file b906280g.txt
_cod_data_source_block A3-
_cod_original_sg_symbol_H-M P1
_cod_struct_determination_method theoretical
_cod_database_code 7201216

loop_
_symmetry_equiv_pos_as_xyz
x,y,z

loop_
_atom_site_label
_atom_site_type_symbol
_atom_site_fract_x
_atom_site_fract_y
_atom_site_fract_z
_atom_site_U_iso_or_equiv
_atom_site_adp_type
_atom_site_occupancy
C1 C 0.36883 -0.67846 0.23424 0.00000 Uiso 1.00
C2 C 0.32935 -0.71438 0.24047 0.00000 Uiso 1.00
C3 C 0.36840 -0.78955 0.25851 0.00000 Uiso 1.00
C4 C 0.44357 -0.82860 0.27655 0.00000 Uiso 1.00
C5 C 0.47949 -0.78912 0.28278 0.00000 Uiso 1.00
C6 C 0.44374 -0.71421 0.25851 0.00000 Uiso 1.00
N7 N 0.48202 -0.67593 0.25851 0.00000 Uiso 1.00
N8 N 0.25265 -0.67571 0.23254 0.00000 Uiso 1.00
H9 H 0.33962 -0.61919 0.21042 0.00000 Uiso 1.00
H10 H 0.33853 -0.81942 0.25851 0.00000 Uiso 1.00
H11 H 0.53876 -0.81833 0.30660 0.00000 Uiso 1.00
C12 C 0.20776 -0.60895 0.42185 0.00000 Uiso 1.00
C13 C 0.13327 -0.58946 0.34548 0.00000 Uiso 1.00
C14 C 0.21356 -0.70096 0.04861 0.00000 Uiso 1.00
O15 O 0.24027 -0.75538 -0.14287 0.00000 Uiso 1.00
O16 O 0.22862 -0.57892 0.61609 0.00000 Uiso 1.00
C17 C 0.06789 -0.52843 0.46107 0.00000 Uiso 1.00
C18 C 0.00584 -0.52605 0.35256 0.00000 Uiso 1.00
C19 C 0.00901 -0.58184 0.13899 0.00000 Uiso 1.00
C20 C 0.07451 -0.64274 0.02259 0.00000 Uiso 1.00
C21 C 0.13655 -0.64500 0.13081 0.00000 Uiso 1.00
H22 H 0.06542 -0.48458 0.62919 0.00000 Uiso 1.00
H23 H 0.07707 -0.68668 -0.14517 0.00000 Uiso 1.00
C24 C -0.07100 -0.46975 0.43694 0.00000 Uiso 1.00
N25 N -0.10940 -0.49606 0.25543 0.00000 Uiso 1.00
C26 C -0.06562 -0.56283 0.06508 0.00000 Uiso 1.00
O27 O -0.08614 -0.59309 -0.12975 0.00000 Uiso 1.00
O28 O -0.09680 -0.41586 0.63173 0.00000 Uiso 1.00
C29 C 0.77578 -0.38217 0.25851 0.00000 Uiso 1.00
C30 C 0.81163 -0.45644 0.25673 0.00000 Uiso 1.00
C31 C 0.77599 -0.49491 0.25664 0.00000 Uiso 1.00
C32 C 0.70175 -0.45620 0.25851 0.00000 Uiso 1.00
C33 C 0.66305 -0.38196 0.26038 0.00000 Uiso 1.00
C34 C 0.70151 -0.34632 0.26029 0.00000 Uiso 1.00
N35 N 0.66189 -0.26735 0.26160 0.00000 Uiso 1.00
N36 N 0.66241 -0.49554 0.25851 0.00000 Uiso 1.00
H37 H 0.80545 -0.35250 0.25851 0.00000 Uiso 1.00
H38 H 0.80557 -0.55427 0.26262 0.00000 Uiso 1.00
H39 H 0.60368 -0.35238 0.25441 0.00000 Uiso 1.00
C40 C 0.59649 -0.47045 0.45372 0.00000 Uiso 1.00
C41 C 0.57695 -0.52644 0.37097 0.00000 Uiso 1.00
C42 C 0.68750 -0.56146 0.06331 0.00000 Uiso 1.00
C43 C 0.68820 -0.22895 0.08008 0.00000 Uiso 1.00
C44 C 0.57611 -0.14894 0.37804 0.00000 Uiso 1.00
C45 C 0.59513 -0.22357 0.45194 0.00000 Uiso 1.00
O46 O 0.56713 -0.41777 0.65654 0.00000 Uiso 1.00
O47 O 0.74018 -0.59082 -0.13952 0.00000 Uiso 1.00
O48 O 0.74210 -0.25475 -0.11471 0.00000 Uiso 1.00
O49 O 0.56486 -0.24410 0.64678 0.00000 Uiso 1.00
C50 C 0.51657 -0.52967 0.48932 0.00000 Uiso 1.00
C51 C 0.51351 -0.59016 0.37145 0.00000 Uiso 1.00
C52 C 0.56779 -0.64444 0.14557 0.00000 Uiso 1.00
C53 C 0.62828 -0.64138 0.02770 0.00000 Uiso 1.00
C54 C 0.63151 -0.58100 0.14605 0.00000 Uiso 1.00
C55 C 0.63190 -0.15212 0.16447 0.00000 Uiso 1.00
C56 C 0.62952 -0.09006 0.05595 0.00000 Uiso 1.00
C57 C 0.56849 -0.02469 0.17154 0.00000 Uiso 1.00
C58 C 0.51295 -0.02140 0.38621 0.00000 Uiso 1.00
C59 C 0.51521 -0.08345 0.49444 0.00000 Uiso 1.00
H60 H 0.47363 -0.48677 0.66605 0.00000 Uiso 1.00
H61 H 0.67118 -0.68432 -0.14902 0.00000 Uiso 1.00
H62 H 0.67337 -0.09253 -0.11217 0.00000 Uiso 1.00
H63 H 0.47127 -0.08089 0.66220 0.00000 Uiso 1.00
C64 C 0.54900 0.04981 0.09518 0.00000 Uiso 1.00
N65 N 0.48224 0.09470 0.28449 0.00000 Uiso 1.00
C66 C 0.45699 0.05561 0.46841 0.00000 Uiso 1.00
C67 C 0.45796 -0.61019 0.45402 0.00000 Uiso 1.00
C68 C 0.54777 -0.70000 0.06301 0.00000 Uiso 1.00
O69 O 0.40257 0.08232 0.65990 0.00000 Uiso 1.00
O70 O 0.57904 0.07067 -0.09907 0.00000 Uiso 1.00
O71 O 0.40486 -0.58114 0.65436 0.00000 Uiso 1.00
O72 O 0.57681 -0.75309 -0.13734 0.00000 Uiso 1.00

loop_
_geom_bond_atom_site_label_1
_geom_bond_atom_site_label_2
_geom_bond_distance
_geom_bond_site_symmetry_2
_ccdc_geom_bond_type
C1 C2 1.389 . A
C1 C6 1.388 . A
C1 H9 1.101 . S
C2 C3 1.389 . A
C2 N8 1.413 . S
C3 C4 1.389 . A
C3 H10 1.100 . S
C4 C5 1.389 . A
C4 N65 1.413 1_545 S
C5 C6 1.388 . A
C5 H11 1.101 . S
C6 N7 1.409 . S
N7 C67 1.402 . S
N7 C68 1.402 . S
N8 C12 1.404 . S
N8 C14 1.403 . S
C12 C13 1.470 . S
C12 O16 1.209 . D
C13 C17 1.381 . A
C13 C21 1.393 . A
C14 O15 1.208 . D
C14 C21 1.472 . S
C17 C18 1.381 . A
C17 H22 1.098 . S
C18 C19 1.396 . A
C18 C24 1.472 . S
C19 C20 1.382 . A
C19 C26 1.473 . S
C20 C21 1.382 . A
C20 H23 1.098 . S
C24 N25 1.401 . S
C24 O28 1.209 . D
N25 C26 1.402 . S
N25 C30 1.451 1_455 S
C26 O27 1.209 . D
C29 C30 1.365 . A
C29 C34 1.365 . A
C29 H37 1.093 . S
C30 C31 1.365 . S
C30 N25 1.451 1_655 S
C31 C32 1.365 . A
C31 H38 1.093 . S
C32 C33 1.365 . A
C32 N36 1.449 . S
C33 C34 1.365 . A
C33 H39 1.093 . S
C34 N35 1.451 . S
N35 C43 1.401 . S
N35 C45 1.402 . S
N36 C40 1.401 . S
N36 C42 1.401 . S
C40 C41 1.473 . S
C40 O46 1.209 . D
C41 C50 1.382 . A
C41 C54 1.396 . A
C42 O47 1.209 . D
C42 C54 1.473 . S
C43 O48 1.209 . D
C43 C55 1.472 . S
C44 C45 1.473 . S
C44 C55 1.396 . A
C44 C59 1.382 . A
C45 O49 1.209 . D
C50 C51 1.381 . A
C50 H60 1.098 . S
C51 C52 1.394 . A
C51 C67 1.471 . S
C52 C53 1.381 . A
C52 C68 1.471 . S
C53 C54 1.382 . A
C53 H61 1.098 . S
C55 C56 1.381 . A
C56 C57 1.381 . A
C56 H62 1.098 . S
C57 C58 1.393 . A
C57 C64 1.470 . S
C58 C59 1.382 . A
C58 C66 1.472 . S
C59 H63 1.098 . S
C64 N65 1.404 . S
C64 O70 1.209 . D
N65 C66 1.403 . S
N65 C4 1.413 1_565 S
C66 O69 1.208 . D
C67 O71 1.209 . D
C68 O72 1.209 . D
